data_4303267
loop_
_publ_author_name
'Bijan Nekoueishahraki'
'Herbert W. Roesky'
'Gerald Schwab'
'Daniel Stern'
'Dietmar Stalke'

_publ_section_title
;
Synthesis and Structural Characterization of Aluminum Iminophosphonamide
Complexes
;
_journal_name_full 'Inorganic Chemistry'
_journal_page_first 9174
_journal_page_last 9179
_journal_paper_doi 10.1021/ic9011179
_journal_volume 48
_journal_year 2009
_chemical_formula_sum 'C22 H40 Al N4 P Si2'
_chemical_formula_weight 474.71
_chemical_name_systematic
; 
 ? 
;
_space_group_IT_number 14
_symmetry_cell_setting monoclinic
_symmetry_space_group_name_Hall '-P 2yn'
_symmetry_space_group_name_H-M 'P 1 21/n 1'
_atom_sites_solution_hydrogens geom
_atom_sites_solution_primary direct
_atom_sites_solution_secondary difmap
_audit_creation_method SHELXL-97
_cell_angle_alpha 90.00
_cell_angle_beta 91.8650(10)
_cell_angle_gamma 90.00
_cell_formula_units_Z 4
_cell_length_a 11.2941(8)
_cell_length_b 17.1485(12)
_cell_length_c 14.4640(10)
_cell_measurement_reflns_used 9876
_cell_measurement_temperature 100(2)
_cell_measurement_theta_max 27.414
_cell_measurement_theta_min 2.160
_cell_volume 2799.9(3)
_computing_cell_refinement 'SAINT V7.61A'
_computing_data_collection 'APEX2 v2.2-0'
_computing_data_reduction 'SAINT V7.61A'
_computing_molecular_graphics 'XP in SHLEXTL v6.10'
_computing_publication_material 'XP in SHLEXTL v6.10'
_computing_structure_refinement 'SHELXL in SHLEXTL v6.10'
_computing_structure_solution 'SHELXS in SHLEXTL v6.10'
_diffrn_ambient_temperature 100(2)
_diffrn_measured_fraction_theta_full 0.998
_diffrn_measured_fraction_theta_max 0.998
_diffrn_measurement_device_type 'BRUKER SMART APEX2 with D8-Goniometer'
_diffrn_measurement_method 'omega scans'
_diffrn_radiation_monochromator 'multilayer mirror optics'
_diffrn_radiation_source 'INCOATEC mirco sorce'
_diffrn_radiation_type MoK\a
_diffrn_radiation_wavelength 0.71073
_diffrn_reflns_av_R_equivalents 0.0392
_diffrn_reflns_av_sigmaI/netI 0.0179
_diffrn_reflns_limit_h_max 14
_diffrn_reflns_limit_h_min -14
_diffrn_reflns_limit_k_max 22
_diffrn_reflns_limit_k_min 0
_diffrn_reflns_limit_l_max 18
_diffrn_reflns_limit_l_min 0
_diffrn_reflns_number 72209
_diffrn_reflns_theta_full 27.51
_diffrn_reflns_theta_max 27.51
_diffrn_reflns_theta_min 1.84
_exptl_absorpt_coefficient_mu 0.231
_exptl_absorpt_correction_T_max 0.4305
_exptl_absorpt_correction_T_min 0.3824
_exptl_absorpt_correction_type empirical
_exptl_absorpt_process_details SADABS-2008/1
_exptl_crystal_colour colorless
_exptl_crystal_density_diffrn 1.126
_exptl_crystal_density_method 'not measured'
_exptl_crystal_description block
_exptl_crystal_F_000 1024
_exptl_crystal_size_max 0.2
_exptl_crystal_size_mid 0.18
_exptl_crystal_size_min 0.09
_refine_diff_density_max 0.342
_refine_diff_density_min -0.280
_refine_diff_density_rms 0.043
_refine_ls_extinction_method none
_refine_ls_goodness_of_fit_ref 1.077
_refine_ls_hydrogen_treatment constr
_refine_ls_matrix_type full
_refine_ls_number_parameters 292
_refine_ls_number_reflns 6427
_refine_ls_number_restraints 0
_refine_ls_restrained_S_all 1.077
_refine_ls_R_factor_all 0.0448
_refine_ls_R_factor_gt 0.0361
_refine_ls_shift/su_max 0.001
_refine_ls_shift/su_mean 0.000
_refine_ls_structure_factor_coef Fsqd
_refine_ls_weighting_details 'calc w=1/[\s^2^(Fo^2^)+(0.0460P)^2^+0.9547P] where P=(Fo^2^+2Fc^2^)/3'
_refine_ls_weighting_scheme calc
_refine_ls_wR_factor_gt 0.0943
_refine_ls_wR_factor_ref 0.0989
_reflns_number_gt 5433
_reflns_number_total 6427
_reflns_threshold_expression >2sigma(I)
_cod_data_source_file ic9011179_si_004.cif
_cod_data_source_block p21n
_cod_database_code 4303267

loop_
_symmetry_equiv_pos_as_xyz
'x, y, z'
'-x+1/2, y+1/2, -z+1/2'
'-x, -y, -z'
'x-1/2, -y-1/2, z-1/2'

loop_
_atom_site_label
_atom_site_type_symbol
_atom_site_fract_x
_atom_site_fract_y
_atom_site_fract_z
_atom_site_U_iso_or_equiv
_atom_site_adp_type
_atom_site_occupancy
_atom_site_symmetry_multiplicity
_atom_site_calc_flag
_atom_site_refinement_flags
_atom_site_disorder_assembly
_atom_site_disorder_group
Al1 Al 0.80216(4) 0.33557(2) 0.56050(3) 0.02117(10) Uani 1 1 d . A .
P1 P 0.80243(3) 0.186829(19) 0.56625(2) 0.02044(9) Uani 1 1 d . . .
Si1 Si 0.54590(3) 0.24236(2) 0.58562(3) 0.02435(10) Uani 1 1 d . . .
Si2 Si 1.05665(4) 0.24029(2) 0.53330(3) 0.03095(11) Uani 1 1 d . . .
N1 N 0.69853(10) 0.24871(6) 0.58617(8) 0.0214(2) Uani 1 1 d . . .
N2 N 0.90405(10) 0.24648(6) 0.53642(8) 0.0227(2) Uani 1 1 d . . .
N3 N 0.83364(11) 0.39566(7) 0.65995(8) 0.0282(3) Uani 1 1 d . . .
N4 N 0.77273(13) 0.39298(7) 0.45894(8) 0.0334(3) Uani 1 1 d . . .
C1 C 0.76165(12) 0.11624(8) 0.47824(10) 0.0255(3) Uani 1 1 d . . .
C2 C 0.78391(14) 0.13152(9) 0.38567(10) 0.0301(3) Uani 1 1 d . . .
H2 H 0.8258 0.1773 0.3694 0.036 Uiso 1 1 calc R . .
C3 C 0.74474(15) 0.07981(10) 0.31738(11) 0.0378(4) Uani 1 1 d . . .
H3 H 0.7600 0.0903 0.2544 0.045 Uiso 1 1 calc R . .
C4 C 0.68366(16) 0.01319(10) 0.34062(12) 0.0403(4) Uani 1 1 d . . .
H4 H 0.6572 -0.0220 0.2936 0.048 Uiso 1 1 calc R . .
C5 C 0.66092(16) -0.00233(9) 0.43206(12) 0.0403(4) Uani 1 1 d . . .
H5 H 0.6186 -0.0481 0.4477 0.048 Uiso 1 1 calc R . .
C6 C 0.69979(15) 0.04881(9) 0.50131(11) 0.0340(3) Uani 1 1 d . . .
H6 H 0.6843 0.0379 0.5642 0.041 Uiso 1 1 calc R . .
C7 C 0.84630(12) 0.12852(8) 0.66534(10) 0.0241(3) Uani 1 1 d . . .
C8 C 0.91513(14) 0.06156(9) 0.65466(11) 0.0333(3) Uani 1 1 d . . .
H8 H 0.9324 0.0438 0.5944 0.040 Uiso 1 1 calc R . .
C9 C 0.95835(15) 0.02092(10) 0.73122(12) 0.0389(4) Uani 1 1 d . . .
H9 H 1.0059 -0.0242 0.7234 0.047 Uiso 1 1 calc R . .
C10 C 0.93229(15) 0.04595(10) 0.81900(12) 0.0399(4) Uani 1 1 d . . .
H10 H 0.9611 0.0177 0.8716 0.048 Uiso 1 1 calc R . .
C11 C 0.86450(15) 0.11185(10) 0.83023(11) 0.0382(4) Uani 1 1 d . . .
H11 H 0.8473 0.1291 0.8907 0.046 Uiso 1 1 calc R . .
C12 C 0.82116(14) 0.15330(9) 0.75396(10) 0.0306(3) Uani 1 1 d . . .
H12 H 0.7743 0.1986 0.7624 0.037 Uiso 1 1 calc R . .
C13 C 1.10665(18) 0.33108(12) 0.47743(16) 0.0576(5) Uani 1 1 d . . .
H13A H 1.0769 0.3323 0.4130 0.086 Uiso 1 1 calc R . .
H13B H 1.1934 0.3328 0.4790 0.086 Uiso 1 1 calc R . .
H13C H 1.0761 0.3762 0.5106 0.086 Uiso 1 1 calc R . .
C14 C 1.10231(18) 0.15451(12) 0.46372(18) 0.0633(6) Uani 1 1 d . . .
H14A H 1.0762 0.1065 0.4936 0.095 Uiso 1 1 calc R . .
H14B H 1.1888 0.1540 0.4596 0.095 Uiso 1 1 calc R . .
H14C H 1.0660 0.1580 0.4014 0.095 Uiso 1 1 calc R . .
C15 C 1.12396(19) 0.23502(15) 0.65164(16) 0.0637(6) Uani 1 1 d . . .
H15A H 1.0952 0.2786 0.6886 0.096 Uiso 1 1 calc R . .
H15B H 1.2104 0.2380 0.6485 0.096 Uiso 1 1 calc R . .
H15C H 1.1019 0.1856 0.6805 0.096 Uiso 1 1 calc R . .
C16 C 0.48328(14) 0.20900(10) 0.47136(11) 0.0364(4) Uani 1 1 d . . .
H16A H 0.5113 0.2433 0.4225 0.055 Uiso 1 1 calc R . .
H16B H 0.3966 0.2108 0.4719 0.055 Uiso 1 1 calc R . .
H16C H 0.5091 0.1554 0.4597 0.055 Uiso 1 1 calc R . .
C17 C 0.49087(15) 0.34297(10) 0.60710(14) 0.0424(4) Uani 1 1 d . . .
H17A H 0.5240 0.3619 0.6664 0.064 Uiso 1 1 calc R . .
H17B H 0.4042 0.3424 0.6089 0.064 Uiso 1 1 calc R . .
H17C H 0.5155 0.3775 0.5573 0.064 Uiso 1 1 calc R . .
C18 C 0.49845(14) 0.17552(10) 0.67867(12) 0.0385(4) Uani 1 1 d . . .
H18A H 0.5336 0.1239 0.6697 0.058 Uiso 1 1 calc R . .
H18B H 0.4119 0.1711 0.6763 0.058 Uiso 1 1 calc R . .
H18C H 0.5249 0.1963 0.7390 0.058 Uiso 1 1 calc R . .
C19 C 0.80137(17) 0.37853(10) 0.75386(11) 0.0418(4) Uani 1 1 d . . .
H19A H 0.8722 0.3632 0.7903 0.063 Uiso 1 1 calc R . .
H19B H 0.7437 0.3358 0.7534 0.063 Uiso 1 1 calc R . .
H19C H 0.7663 0.4250 0.7814 0.063 Uiso 1 1 calc R . .
C20 C 0.91278(17) 0.46215(10) 0.65768(13) 0.0452(4) Uani 1 1 d . . .
H20A H 0.8730 0.5081 0.6823 0.068 Uiso 1 1 calc R . .
H20B H 0.9345 0.4722 0.5937 0.068 Uiso 1 1 calc R . .
H20C H 0.9844 0.4511 0.6954 0.068 Uiso 1 1 calc R . .
C21 C 0.74287(16) 0.47422(9) 0.45722(12) 0.0381(4) Uani 1 1 d . A .
H21A H 0.8034 0.5032 0.4244 0.057 Uiso 1 1 calc R . .
H21B H 0.7391 0.4938 0.5207 0.057 Uiso 1 1 calc R . .
H21C H 0.6657 0.4813 0.4254 0.057 Uiso 1 1 calc R . .
C22 C 0.7487(12) 0.3582(5) 0.3661(4) 0.043(2) Uani 0.455(18) 1 d P A 1
H22A H 0.6718 0.3766 0.3415 0.065 Uiso 0.455(18) 1 calc PR A 1
H22B H 0.7474 0.3013 0.3713 0.065 Uiso 0.455(18) 1 calc PR A 1
H22C H 0.8110 0.3739 0.3243 0.065 Uiso 0.455(18) 1 calc PR A 1
C22' C 0.8109(11) 0.3696(3) 0.3669(3) 0.0430(16) Uani 0.545(18) 1 d P A 2
H22D H 0.7429 0.3706 0.3232 0.065 Uiso 0.545(18) 1 calc PR A 2
H22E H 0.8439 0.3168 0.3700 0.065 Uiso 0.545(18) 1 calc PR A 2
H22F H 0.8716 0.4059 0.3462 0.065 Uiso 0.545(18) 1 calc PR A 2

loop_
_atom_site_aniso_label
_atom_site_aniso_U_11
_atom_site_aniso_U_22
_atom_site_aniso_U_33
_atom_site_aniso_U_23
_atom_site_aniso_U_13
_atom_site_aniso_U_12
Al1 0.0247(2) 0.01700(19) 0.0217(2) 0.00005(14) 0.00058(16) -0.00149(15)
P1 0.02162(18) 0.01637(16) 0.02337(17) -0.00009(12) 0.00163(13) -0.00060(12)
Si1 0.0212(2) 0.02248(19) 0.0294(2) -0.00188(14) 0.00057(15) -0.00068(14)
Si2 0.0225(2) 0.0291(2) 0.0416(2) -0.00176(17) 0.00553(17) -0.00230(16)
N1 0.0223(6) 0.0174(5) 0.0246(6) -0.0002(4) 0.0013(4) -0.0003(4)
N2 0.0233(6) 0.0187(5) 0.0264(6) 0.0001(4) 0.0033(4) -0.0011(4)
N3 0.0353(7) 0.0222(6) 0.0267(6) -0.0036(5) -0.0039(5) -0.0026(5)
N4 0.0557(9) 0.0203(6) 0.0243(6) 0.0027(5) 0.0013(6) 0.0029(6)
C1 0.0255(7) 0.0203(6) 0.0306(7) -0.0038(5) -0.0003(5) 0.0010(5)
C2 0.0328(8) 0.0278(7) 0.0297(7) -0.0029(6) 0.0007(6) -0.0001(6)
C3 0.0442(10) 0.0380(9) 0.0311(8) -0.0083(7) -0.0019(7) 0.0021(7)
C4 0.0447(10) 0.0312(8) 0.0442(9) -0.0142(7) -0.0098(7) 0.0019(7)
C5 0.0459(10) 0.0234(8) 0.0512(10) -0.0064(7) -0.0046(8) -0.0074(7)
C6 0.0401(9) 0.0242(7) 0.0376(8) -0.0030(6) 0.0005(7) -0.0052(6)
C7 0.0238(7) 0.0196(6) 0.0290(7) 0.0036(5) 0.0018(5) -0.0010(5)
C8 0.0384(9) 0.0259(7) 0.0360(8) 0.0042(6) 0.0061(7) 0.0072(6)
C9 0.0407(9) 0.0315(8) 0.0446(9) 0.0090(7) 0.0030(7) 0.0115(7)
C10 0.0395(9) 0.0406(9) 0.0395(9) 0.0145(7) 0.0003(7) 0.0081(7)
C11 0.0432(9) 0.0438(9) 0.0277(8) 0.0061(7) 0.0026(7) 0.0089(7)
C12 0.0315(8) 0.0295(7) 0.0308(8) 0.0028(6) 0.0026(6) 0.0065(6)
C13 0.0413(11) 0.0517(12) 0.0808(15) 0.0089(10) 0.0168(10) -0.0166(9)
C14 0.0373(11) 0.0522(12) 0.1017(18) -0.0265(12) 0.0239(11) 0.0030(9)
C15 0.0362(11) 0.0878(17) 0.0658(14) 0.0111(12) -0.0184(9) -0.0092(10)
C16 0.0309(8) 0.0393(9) 0.0384(9) -0.0031(7) -0.0081(6) 0.0000(7)
C17 0.0299(8) 0.0343(9) 0.0628(12) -0.0115(8) -0.0023(8) 0.0065(7)
C18 0.0292(8) 0.0466(10) 0.0399(9) 0.0054(7) 0.0062(7) -0.0085(7)
C19 0.0624(12) 0.0360(9) 0.0266(8) -0.0039(6) -0.0041(7) 0.0051(8)
C20 0.0509(11) 0.0347(9) 0.0490(10) -0.0056(7) -0.0135(8) -0.0132(8)
C21 0.0458(10) 0.0262(8) 0.0419(9) 0.0055(6) -0.0058(7) 0.0045(7)
C22 0.069(5) 0.037(3) 0.0227(19) 0.0008(17) -0.005(3) 0.011(3)
C22' 0.076(5) 0.0292(18) 0.0241(16) 0.0028(12) -0.001(2) 0.000(2)

loop_
_atom_type_symbol
_atom_type_description
_atom_type_scat_dispersion_real
_atom_type_scat_dispersion_imag
_atom_type_scat_source
C C 0.0033 0.0016 'International Tables Vol C Tables 4.2.6.8 and 6.1.1.4'
H H 0.0000 0.0000 'International Tables Vol C Tables 4.2.6.8 and 6.1.1.4'
N N 0.0061 0.0033 'International Tables Vol C Tables 4.2.6.8 and 6.1.1.4'
Al Al 0.0645 0.0514 'International Tables Vol C Tables 4.2.6.8 and 6.1.1.4'
Si Si 0.0817 0.0704 'International Tables Vol C Tables 4.2.6.8 and 6.1.1.4'
P P 0.1023 0.0942 'International Tables Vol C Tables 4.2.6.8 and 6.1.1.4'

loop_
_geom_angle_atom_site_label_1
_geom_angle_atom_site_label_2
_geom_angle_atom_site_label_3
_geom_angle
_geom_angle_site_symmetry_1
_geom_angle_site_symmetry_3
_geom_angle_publ_flag
N4 Al1 N3 111.61(6) . . ?
N4 Al1 N1 118.87(6) . . ?
N3 Al1 N1 113.12(6) . . ?
N4 Al1 N2 112.27(6) . . ?
N3 Al1 N2 119.33(6) . . ?
N1 Al1 N2 78.21(5) . . ?
N2 P1 N1 99.15(6) . . ?
N2 P1 C7 112.72(6) . . ?
N1 P1 C7 113.89(6) . . ?
N2 P1 C1 113.92(6) . . ?
N1 P1 C1 113.34(6) . . ?
C7 P1 C1 104.23(7) . . ?
N1 Si1 C18 110.28(7) . . ?
N1 Si1 C17 106.21(7) . . ?
C18 Si1 C17 110.15(9) . . ?
N1 Si1 C16 111.90(7) . . ?
C18 Si1 C16 110.00(8) . . ?
C17 Si1 C16 108.22(8) . . ?
N2 Si2 C13 106.16(8) . . ?
N2 Si2 C15 111.00(9) . . ?
C13 Si2 C15 108.82(11) . . ?
N2 Si2 C14 110.86(8) . . ?
C13 Si2 C14 109.53(11) . . ?
C15 Si2 C14 110.36(12) . . ?
P1 N1 Si1 133.52(7) . . ?
P1 N1 Al1 91.38(6) . . ?
Si1 N1 Al1 131.04(6) . . ?
P1 N2 Si2 133.57(7) . . ?
P1 N2 Al1 91.14(6) . . ?
Si2 N2 Al1 130.33(6) . . ?
C19 N3 C20 110.79(13) . . ?
C19 N3 Al1 125.86(11) . . ?
C20 N3 Al1 122.64(11) . . ?
C21 N4 C22' 109.0(2) . . ?
C21 N4 C22 109.8(2) . . ?
C22' N4 C22 28.6(2) . . ?
C21 N4 Al1 125.87(11) . . ?
C22' N4 Al1 122.8(3) . . ?
C22 N4 Al1 123.0(3) . . ?
C2 C1 C6 119.46(13) . . ?
C2 C1 P1 120.06(11) . . ?
C6 C1 P1 120.31(11) . . ?
C3 C2 C1 119.96(15) . . ?
C3 C2 H2 120.0 . . ?
C1 C2 H2 120.0 . . ?
C4 C3 C2 120.32(15) . . ?
C4 C3 H3 119.8 . . ?
C2 C3 H3 119.8 . . ?
C5 C4 C3 120.14(15) . . ?
C5 C4 H4 119.9 . . ?
C3 C4 H4 119.9 . . ?
C4 C5 C6 120.24(15) . . ?
C4 C5 H5 119.9 . . ?
C6 C5 H5 119.9 . . ?
C5 C6 C1 119.88(15) . . ?
C5 C6 H6 120.1 . . ?
C1 C6 H6 120.1 . . ?
C12 C7 C8 118.99(13) . . ?
C12 C7 P1 120.31(11) . . ?
C8 C7 P1 120.46(11) . . ?
C9 C8 C7 120.54(15) . . ?
C9 C8 H8 119.7 . . ?
C7 C8 H8 119.7 . . ?
C10 C9 C8 119.93(15) . . ?
C10 C9 H9 120.0 . . ?
C8 C9 H9 120.0 . . ?
C11 C10 C9 119.95(15) . . ?
C11 C10 H10 120.0 . . ?
C9 C10 H10 120.0 . . ?
C10 C11 C12 120.62(15) . . ?
C10 C11 H11 119.7 . . ?
C12 C11 H11 119.7 . . ?
C11 C12 C7 119.97(14) . . ?
C11 C12 H12 120.0 . . ?
C7 C12 H12 120.0 . . ?
Si2 C13 H13A 109.5 . . ?
Si2 C13 H13B 109.5 . . ?
H13A C13 H13B 109.5 . . ?
Si2 C13 H13C 109.5 . . ?
H13A C13 H13C 109.5 . . ?
H13B C13 H13C 109.5 . . ?
Si2 C14 H14A 109.5 . . ?
Si2 C14 H14B 109.5 . . ?
H14A C14 H14B 109.5 . . ?
Si2 C14 H14C 109.5 . . ?
H14A C14 H14C 109.5 . . ?
H14B C14 H14C 109.5 . . ?
Si2 C15 H15A 109.5 . . ?
Si2 C15 H15B 109.5 . . ?
H15A C15 H15B 109.5 . . ?
Si2 C15 H15C 109.5 . . ?
H15A C15 H15C 109.5 . . ?
H15B C15 H15C 109.5 . . ?
Si1 C16 H16A 109.5 . . ?
Si1 C16 H16B 109.5 . . ?
H16A C16 H16B 109.5 . . ?
Si1 C16 H16C 109.5 . . ?
H16A C16 H16C 109.5 . . ?
H16B C16 H16C 109.5 . . ?
Si1 C17 H17A 109.5 . . ?
Si1 C17 H17B 109.5 . . ?
H17A C17 H17B 109.5 . . ?
Si1 C17 H17C 109.5 . . ?
H17A C17 H17C 109.5 . . ?
H17B C17 H17C 109.5 . . ?
Si1 C18 H18A 109.5 . . ?
Si1 C18 H18B 109.5 . . ?
H18A C18 H18B 109.5 . . ?
Si1 C18 H18C 109.5 . . ?
H18A C18 H18C 109.5 . . ?
H18B C18 H18C 109.5 . . ?
N3 C19 H19A 109.5 . . ?
N3 C19 H19B 109.5 . . ?
H19A C19 H19B 109.5 . . ?
N3 C19 H19C 109.5 . . ?
H19A C19 H19C 109.5 . . ?
H19B C19 H19C 109.5 . . ?
N3 C20 H20A 109.5 . . ?
N3 C20 H20B 109.5 . . ?
H20A C20 H20B 109.5 . . ?
N3 C20 H20C 109.5 . . ?
H20A C20 H20C 109.5 . . ?
H20B C20 H20C 109.5 . . ?
N4 C21 H21A 109.5 . . ?
N4 C21 H21B 109.5 . . ?
H21A C21 H21B 109.5 . . ?
N4 C21 H21C 109.5 . . ?
H21A C21 H21C 109.5 . . ?
H21B C21 H21C 109.5 . . ?
N4 C22 H22A 109.5 . . ?
N4 C22 H22B 109.5 . . ?
N4 C22 H22C 109.5 . . ?
N4 C22' H22D 109.5 . . ?
N4 C22' H22E 109.5 . . ?
H22D C22' H22E 109.5 . . ?
N4 C22' H22F 109.5 . . ?
H22D C22' H22F 109.5 . . ?
H22E C22' H22F 109.5 . . ?

loop_
_geom_bond_atom_site_label_1
_geom_bond_atom_site_label_2
_geom_bond_distance
_geom_bond_site_symmetry_2
_geom_bond_publ_flag
Al1 N4 1.7904(13) . ?
Al1 N3 1.7956(12) . ?
Al1 N1 1.9376(12) . ?
Al1 N2 1.9508(12) . ?
P1 N2 1.6069(12) . ?
P1 N1 1.6149(11) . ?
P1 C7 1.8037(14) . ?
P1 C1 1.8054(14) . ?
Si1 N1 1.7270(12) . ?
Si1 C18 1.8601(16) . ?
Si1 C17 1.8633(16) . ?
Si1 C16 1.8661(16) . ?
Si2 N2 1.7287(12) . ?
Si2 C13 1.8510(19) . ?
Si2 C15 1.852(2) . ?
Si2 C14 1.8646(19) . ?
N3 C19 1.448(2) . ?
N3 C20 1.450(2) . ?
N4 C21 1.4335(19) . ?
N4 C22' 1.468(5) . ?
N4 C22 1.485(6) . ?
C1 C2 1.395(2) . ?
C1 C6 1.397(2) . ?
C2 C3 1.389(2) . ?
C2 H2 0.9500 . ?
C3 C4 1.382(2) . ?
C3 H3 0.9500 . ?
C4 C5 1.381(2) . ?
C4 H4 0.9500 . ?
C5 C6 1.392(2) . ?
C5 H5 0.9500 . ?
C6 H6 0.9500 . ?
C7 C12 1.388(2) . ?
C7 C8 1.3980(19) . ?
C8 C9 1.384(2) . ?
C8 H8 0.9500 . ?
C9 C10 1.381(2) . ?
C9 H9 0.9500 . ?
C10 C11 1.378(2) . ?
C10 H10 0.9500 . ?
C11 C12 1.388(2) . ?
C11 H11 0.9500 . ?
C12 H12 0.9500 . ?
C13 H13A 0.9800 . ?
C13 H13B 0.9800 . ?
C13 H13C 0.9800 . ?
C14 H14A 0.9800 . ?
C14 H14B 0.9800 . ?
C14 H14C 0.9800 . ?
C15 H15A 0.9800 . ?
C15 H15B 0.9800 . ?
C15 H15C 0.9800 . ?
C16 H16A 0.9800 . ?
C16 H16B 0.9800 . ?
C16 H16C 0.9800 . ?
C17 H17A 0.9800 . ?
C17 H17B 0.9800 . ?
C17 H17C 0.9800 . ?
C18 H18A 0.9800 . ?
C18 H18B 0.9800 . ?
C18 H18C 0.9800 . ?
C19 H19A 0.9800 . ?
C19 H19B 0.9800 . ?
C19 H19C 0.9800 . ?
C20 H20A 0.9800 . ?
C20 H20B 0.9800 . ?
C20 H20C 0.9800 . ?
C21 H21A 0.9800 . ?
C21 H21B 0.9800 . ?
C21 H21C 0.9800 . ?
C22 H22A 0.9800 . ?
C22 H22B 0.9800 . ?
C22 H22C 0.9800 . ?
C22' H22D 0.9800 . ?
C22' H22E 0.9800 . ?
C22' H22F 0.9800 . ?

loop_
_geom_torsion_atom_site_label_1
_geom_torsion_atom_site_label_2
_geom_torsion_atom_site_label_3
_geom_torsion_atom_site_label_4
_geom_torsion
_geom_torsion_site_symmetry_1
_geom_torsion_site_symmetry_2
_geom_torsion_site_symmetry_3
_geom_torsion_site_symmetry_4
_geom_torsion_publ_flag
N2 P1 N1 Si1 155.40(10) . . . . ?
C7 P1 N1 Si1 -84.65(11) . . . . ?
C1 P1 N1 Si1 34.28(12) . . . . ?
N2 P1 N1 Al1 -2.82(6) . . . . ?
C7 P1 N1 Al1 117.12(6) . . . . ?
C1 P1 N1 Al1 -123.94(6) . . . . ?
C18 Si1 N1 P1 65.10(12) . . . . ?
C17 Si1 N1 P1 -175.58(10) . . . . ?
C16 Si1 N1 P1 -57.69(12) . . . . ?
C18 Si1 N1 Al1 -144.36(9) . . . . ?
C17 Si1 N1 Al1 -25.03(11) . . . . ?
C16 Si1 N1 Al1 92.86(10) . . . . ?
N4 Al1 N1 P1 111.43(7) . . . . ?
N3 Al1 N1 P1 -114.72(6) . . . . ?
N2 Al1 N1 P1 2.34(5) . . . . ?
N4 Al1 N1 Si1 -47.67(11) . . . . ?
N3 Al1 N1 Si1 86.17(10) . . . . ?
N2 Al1 N1 Si1 -156.76(10) . . . . ?
N1 P1 N2 Si2 158.64(10) . . . . ?
C7 P1 N2 Si2 37.83(12) . . . . ?
C1 P1 N2 Si2 -80.67(11) . . . . ?
N1 P1 N2 Al1 2.80(6) . . . . ?
C7 P1 N2 Al1 -118.00(6) . . . . ?
C1 P1 N2 Al1 123.50(6) . . . . ?
C13 Si2 N2 P1 173.68(11) . . . . ?
C15 Si2 N2 P1 -68.21(13) . . . . ?
C14 Si2 N2 P1 54.81(14) . . . . ?
C13 Si2 N2 Al1 -38.79(12) . . . . ?
C15 Si2 N2 Al1 79.32(12) . . . . ?
C14 Si2 N2 Al1 -157.66(11) . . . . ?
N4 Al1 N2 P1 -118.94(7) . . . . ?
N3 Al1 N2 P1 107.70(7) . . . . ?
N1 Al1 N2 P1 -2.35(5) . . . . ?
N4 Al1 N2 Si2 83.96(10) . . . . ?
N3 Al1 N2 Si2 -49.41(11) . . . . ?
N1 Al1 N2 Si2 -159.46(10) . . . . ?
N4 Al1 N3 C19 145.35(13) . . . . ?
N1 Al1 N3 C19 8.14(15) . . . . ?
N2 Al1 N3 C19 -81.01(14) . . . . ?
N4 Al1 N3 C20 -45.21(14) . . . . ?
N1 Al1 N3 C20 177.58(12) . . . . ?
N2 Al1 N3 C20 88.43(13) . . . . ?
N3 Al1 N4 C21 -17.29(16) . . . . ?
N1 Al1 N4 C21 117.20(14) . . . . ?
N2 Al1 N4 C21 -154.31(13) . . . . ?
N3 Al1 N4 C22' 143.3(6) . . . . ?
N1 Al1 N4 C22' -82.2(6) . . . . ?
N2 Al1 N4 C22' 6.3(6) . . . . ?
N3 Al1 N4 C22 177.5(7) . . . . ?
N1 Al1 N4 C22 -48.0(7) . . . . ?
N2 Al1 N4 C22 40.5(7) . . . . ?
N2 P1 C1 C2 -22.10(14) . . . . ?
N1 P1 C1 C2 90.29(13) . . . . ?
C7 P1 C1 C2 -145.35(12) . . . . ?
N2 P1 C1 C6 162.71(12) . . . . ?
N1 P1 C1 C6 -84.90(13) . . . . ?
C7 P1 C1 C6 39.47(14) . . . . ?
C6 C1 C2 C3 -0.1(2) . . . . ?
P1 C1 C2 C3 -175.30(12) . . . . ?
C1 C2 C3 C4 0.0(2) . . . . ?
C2 C3 C4 C5 0.1(3) . . . . ?
C3 C4 C5 C6 -0.3(3) . . . . ?
C4 C5 C6 C1 0.2(3) . . . . ?
C2 C1 C6 C5 -0.1(2) . . . . ?
P1 C1 C6 C5 175.15(13) . . . . ?
N2 P1 C7 C12 91.98(13) . . . . ?
N1 P1 C7 C12 -19.99(14) . . . . ?
C1 P1 C7 C12 -143.99(12) . . . . ?
N2 P1 C7 C8 -82.25(13) . . . . ?
N1 P1 C7 C8 165.79(11) . . . . ?
C1 P1 C7 C8 41.78(13) . . . . ?
C12 C7 C8 C9 -0.5(2) . . . . ?
P1 C7 C8 C9 173.81(13) . . . . ?
C7 C8 C9 C10 0.8(3) . . . . ?
C8 C9 C10 C11 -0.8(3) . . . . ?
C9 C10 C11 C12 0.5(3) . . . . ?
C10 C11 C12 C7 -0.2(3) . . . . ?
C8 C7 C12 C11 0.2(2) . . . . ?
P1 C7 C12 C11 -174.13(12) . . . . ?
